data_4073900
loop_
_publ_author_name
'Heng, Wendy Yuqing'
'Hu, Jian'
'Yip, John H. K.'

_publ_section_title
;
 Attaching Gold and Platinum to the Rim of Pyrene: A Synthetic and
 Spectroscopic Study
;
_journal_issue 27
_journal_name_full Organometallics
_journal_page_first 6760
_journal_paper_doi 10.1021/om700716p
_journal_volume 26
_journal_year 2007
_chemical_formula_sum 'C53 H40 Au2 Cl2 P2'
_chemical_formula_weight 1203.62
_chemical_name_systematic
; 
 ? 
;
_space_group_IT_number 14
_symmetry_cell_setting monoclinic
_symmetry_space_group_name_Hall '-P 2yn'
_symmetry_space_group_name_H-M 'P 1 21/n 1'
_atom_sites_solution_hydrogens geom
_atom_sites_solution_primary direct
_atom_sites_solution_secondary difmap
_audit_creation_method SHELXL-97
_cell_angle_alpha 90.00
_cell_angle_beta 90.598(2)
_cell_angle_gamma 90.00
_cell_formula_units_Z 4
_cell_length_a 7.0423(6)
_cell_length_b 11.6307(10)
_cell_length_c 55.107(5)
_cell_measurement_reflns_used 4391
_cell_measurement_temperature 223(2)
_cell_measurement_theta_max 23.41
_cell_measurement_theta_min 2.29
_cell_volume 4513.4(7)
_computing_cell_refinement 'Bruker SMART'
_computing_data_collection 'Bruker SMART'
_computing_data_reduction 'Bruker SAINT'
_computing_molecular_graphics 'Bruker SHELXTL'
_computing_publication_material 'Bruker SHELXTL'
_computing_structure_refinement 'SHELXL-97 (Sheldrick, 1997)'
_computing_structure_solution 'SHELXS-97 (Sheldrick, 1990)'
_diffrn_ambient_temperature 223(2)
_diffrn_measured_fraction_theta_full 0.999
_diffrn_measured_fraction_theta_max 0.999
_diffrn_measurement_device_type 'CCD area detector'
_diffrn_measurement_method 'phi and omega scans'
_diffrn_radiation_monochromator graphite
_diffrn_radiation_source 'fine-focus sealed tube'
_diffrn_radiation_type MoK\a
_diffrn_radiation_wavelength 0.71073
_diffrn_reflns_av_R_equivalents 0.0670
_diffrn_reflns_av_sigmaI/netI 0.0747
_diffrn_reflns_limit_h_max 7
_diffrn_reflns_limit_h_min -8
_diffrn_reflns_limit_k_max 13
_diffrn_reflns_limit_k_min -13
_diffrn_reflns_limit_l_max 65
_diffrn_reflns_limit_l_min -60
_diffrn_reflns_number 25213
_diffrn_reflns_theta_full 25.00
_diffrn_reflns_theta_max 25.00
_diffrn_reflns_theta_min 0.74
_exptl_absorpt_coefficient_mu 6.719
_exptl_absorpt_correction_T_max 0.4994
_exptl_absorpt_correction_T_min 0.1959
_exptl_absorpt_correction_type 'Sadabs, (Sheldrick 2001)'
_exptl_crystal_colour Yellow
_exptl_crystal_density_diffrn 1.771
_exptl_crystal_density_meas 0
_exptl_crystal_density_method 'not measured'
_exptl_crystal_description 'Long Rod'
_exptl_crystal_F_000 2320
_exptl_crystal_size_max 0.36
_exptl_crystal_size_mid 0.16
_exptl_crystal_size_min 0.12
_refine_diff_density_max 1.492
_refine_diff_density_min -1.388
_refine_diff_density_rms 0.214
_refine_ls_extinction_method none
_refine_ls_goodness_of_fit_ref 1.150
_refine_ls_hydrogen_treatment mixed
_refine_ls_matrix_type full
_refine_ls_number_parameters 532
_refine_ls_number_reflns 7952
_refine_ls_number_restraints 0
_refine_ls_restrained_S_all 1.150
_refine_ls_R_factor_all 0.0828
_refine_ls_R_factor_gt 0.0631
_refine_ls_shift/su_max 0.001
_refine_ls_shift/su_mean 0.000
_refine_ls_structure_factor_coef Fsqd
_refine_ls_weighting_details 'calc w=1/[\s^2^(Fo^2^)+(0.0648P)^2^+20.4902P] where P=(Fo^2^+2Fc^2^)/3'
_refine_ls_weighting_scheme calc
_refine_ls_wR_factor_gt 0.1478
_refine_ls_wR_factor_ref 0.1596
_reflns_number_gt 6363
_reflns_number_total 7952
_reflns_threshold_expression >2sigma(I)
_cod_data_source_file om700716p-file004.cif
_cod_data_source_block 6381
_cod_depositor_comments
;
The following automatic conversions were performed:

'_symmetry_cell_setting' value 'Monoclinic' changed to 'monoclinic'
according to /home/saulius/struct/CIF-dictionaries/cif_core.dic
dictionary named 'cif_core.dic' version 2.4.1 from 2010-06-29.

Automatic conversion script
Id: cif_fix_values 1715 2011-07-08 13:25:40Z adriana 
;
_cod_original_sg_symbol_H-M P2(1)/n
_cod_database_code 4073900

loop_
_symmetry_equiv_pos_as_xyz
'x, y, z'
'-x+1/2, y+1/2, -z+1/2'
'-x, -y, -z'
'x-1/2, -y-1/2, z-1/2'

loop_
_atom_site_label
_atom_site_type_symbol
_atom_site_fract_x
_atom_site_fract_y
_atom_site_fract_z
_atom_site_U_iso_or_equiv
_atom_site_adp_type
_atom_site_occupancy
_atom_site_symmetry_multiplicity
_atom_site_calc_flag
_atom_site_refinement_flags
Au1 Au 0.75737(7) -0.08543(4) 0.058130(8) 0.03554(16) Uani 1 1 d .
Au1A Au 0.75317(7) 0.33581(4) 0.168372(8) 0.03743(16) Uani 1 1 d .
P1 P 0.5299(4) -0.2251(3) 0.05824(5) 0.0328(7) Uani 1 1 d .
P1A P 0.5389(5) 0.3203(3) 0.19906(6) 0.0367(7) Uani 1 1 d .
C1 C 0.9635(15) 0.0356(9) 0.06217(19) 0.028(2) Uani 1 1 d .
C2 C 1.1183(19) 0.0413(10) 0.0463(2) 0.042(3) Uani 1 1 d .
H2 H 1.1200 -0.0076 0.0327 0.051 Uiso 1 1 calc R
C3 C 1.2665(17) 0.1158(10) 0.0499(2) 0.038(3) Uani 1 1 d .
H3 H 1.3661 0.1171 0.0387 0.045 Uiso 1 1 calc R
C4 C 1.4284(18) 0.2676(10) 0.0744(3) 0.045(3) Uani 1 1 d .
H4 H 1.5312 0.2689 0.0637 0.055 Uiso 1 1 calc R
C5 C 1.4283(16) 0.3375(11) 0.0937(2) 0.042(3) Uani 1 1 d .
H5 H 1.5328 0.3863 0.0964 0.051 Uiso 1 1 calc R
C6 C 1.2697(18) 0.4154(11) 0.1300(2) 0.042(3) Uani 1 1 d .
H6 H 1.3726 0.4651 0.1329 0.050 Uiso 1 1 calc R
C7 C 1.1138(17) 0.4173(10) 0.1454(2) 0.042(3) Uani 1 1 d .
H7 H 1.1116 0.4711 0.1581 0.050 Uiso 1 1 calc R
C8 C 0.9633(17) 0.3430(10) 0.1426(2) 0.036(3) Uani 1 1 d .
C9 C 0.8174(17) 0.1829(10) 0.1189(2) 0.037(3) Uani 1 1 d .
H9 H 0.7161 0.1805 0.1299 0.045 Uiso 1 1 calc R
C10 C 0.8172(16) 0.1094(9) 0.1000(2) 0.033(3) Uani 1 1 d .
H10 H 0.7169 0.0566 0.0983 0.039 Uiso 1 1 calc R
C11 C 0.9652(15) 0.1094(9) 0.08239(18) 0.027(2) Uani 1 1 d .
C12 C 1.2739(17) 0.1909(10) 0.0701(2) 0.036(3) Uani 1 1 d .
C13 C 1.2743(16) 0.3402(10) 0.1101(2) 0.034(3) Uani 1 1 d .
C14 C 0.9652(15) 0.2636(9) 0.12285(19) 0.029(2) Uani 1 1 d .
C15 C 1.1196(16) 0.1871(9) 0.0862(2) 0.031(3) Uani 1 1 d .
C16 C 1.1212(15) 0.2650(9) 0.10628(19) 0.028(2) Uani 1 1 d .
C1A C 0.3713(18) 0.4390(10) 0.2020(2) 0.037(3) Uani 1 1 d .
C2A C 0.1993(19) 0.4266(13) 0.2135(2) 0.048(3) Uani 1 1 d .
H2A H 0.1659 0.3555 0.2204 0.058 Uiso 1 1 calc R
C3A C 0.077(2) 0.5182(13) 0.2150(2) 0.052(4) Uani 1 1 d .
H3A H -0.0388 0.5093 0.2230 0.062 Uiso 1 1 calc R
C4A C 0.121(2) 0.6218(12) 0.2050(3) 0.053(4) Uani 1 1 d .
H4A H 0.0371 0.6840 0.2065 0.064 Uiso 1 1 calc R
C5A C 0.2877(19) 0.6352(11) 0.1929(3) 0.053(4) Uani 1 1 d .
H5A H 0.3142 0.7058 0.1853 0.063 Uiso 1 1 calc R
C6A C 0.4205(18) 0.5448(11) 0.1915(3) 0.049(3) Uani 1 1 d .
H6A H 0.5380 0.5550 0.1839 0.059 Uiso 1 1 calc R
C1B C 0.6619(18) 0.3122(10) 0.2285(2) 0.037(3) Uani 1 1 d .
C2B C 0.6208(18) 0.3828(11) 0.2472(2) 0.042(3) Uani 1 1 d .
H2B H 0.5180 0.4340 0.2457 0.051 Uiso 1 1 calc R
C3B C 0.726(2) 0.3816(13) 0.2684(2) 0.051(4) Uani 1 1 d .
H3B H 0.7045 0.4352 0.2809 0.062 Uiso 1 1 calc R
C4B C 0.869(2) 0.2965(13) 0.2707(3) 0.055(4) Uani 1 1 d .
H4B H 0.9367 0.2898 0.2854 0.066 Uiso 1 1 calc R
C5B C 0.910(2) 0.2240(12) 0.2521(3) 0.053(4) Uani 1 1 d .
H5B H 1.0053 0.1682 0.2538 0.063 Uiso 1 1 calc R
C6B C 0.8075(19) 0.2339(11) 0.2306(2) 0.047(3) Uani 1 1 d .
H6B H 0.8379 0.1869 0.2173 0.056 Uiso 1 1 calc R
C1C C 0.3913(17) 0.1928(9) 0.1975(2) 0.035(3) Uani 1 1 d .
C2C C 0.379(2) 0.1130(11) 0.2166(3) 0.049(3) Uani 1 1 d .
H2C H 0.4477 0.1248 0.2310 0.058 Uiso 1 1 calc R
C3C C 0.265(2) 0.0174(12) 0.2141(3) 0.058(4) Uani 1 1 d .
H3C H 0.2577 -0.0360 0.2268 0.070 Uiso 1 1 calc R
C4C C 0.164(2) -0.0004(12) 0.1935(3) 0.057(4) Uani 1 1 d .
H4C H 0.0857 -0.0658 0.1921 0.069 Uiso 1 1 calc R
C5C C 0.174(2) 0.0776(12) 0.1744(3) 0.059(4) Uani 1 1 d .
H5C H 0.1048 0.0649 0.1600 0.070 Uiso 1 1 calc R
C6C C 0.2871(19) 0.1734(12) 0.1768(2) 0.048(3) Uani 1 1 d .
H6C H 0.2929 0.2265 0.1640 0.058 Uiso 1 1 calc R
C1D C 0.3552(17) -0.2270(10) 0.0341(2) 0.035(3) Uani 1 1 d .
C2D C 0.3969(19) -0.1679(10) 0.0122(2) 0.041(3) Uani 1 1 d .
H2D H 0.5155 -0.1319 0.0104 0.049 Uiso 1 1 calc R
C3D C 0.265(2) -0.1626(12) -0.0066(2) 0.051(3) Uani 1 1 d .
H3D H 0.2899 -0.1215 -0.0209 0.062 Uiso 1 1 calc R
C4D C 0.095(2) -0.2206(13) -0.0034(2) 0.054(4) Uani 1 1 d .
H4D H 0.0040 -0.2190 -0.0160 0.065 Uiso 1 1 calc R
C5D C 0.055(2) -0.2790(12) 0.0170(2) 0.053(4) Uani 1 1 d .
H5D H -0.0618 -0.3173 0.0182 0.063 Uiso 1 1 calc R
C6D C 0.184(2) -0.2839(12) 0.0365(2) 0.050(3) Uani 1 1 d .
H6D H 0.1552 -0.3245 0.0507 0.060 Uiso 1 1 calc R
C1E C 0.3917(16) -0.2129(10) 0.08560(19) 0.032(3) Uani 1 1 d .
C2E C 0.3479(17) -0.1034(11) 0.0939(2) 0.037(3) Uani 1 1 d .
H2E H 0.3878 -0.0393 0.0849 0.044 Uiso 1 1 calc R
C3E C 0.2472(19) -0.0860(11) 0.1149(2) 0.049(3) Uani 1 1 d .
H3E H 0.2206 -0.0109 0.1201 0.058 Uiso 1 1 calc R
C4E C 0.1858(17) -0.1790(12) 0.1283(2) 0.045(3) Uani 1 1 d .
H4E H 0.1222 -0.1674 0.1430 0.054 Uiso 1 1 calc R
C5E C 0.2179(19) -0.2881(12) 0.1200(2) 0.049(3) Uani 1 1 d .
H5E H 0.1710 -0.3518 0.1286 0.059 Uiso 1 1 calc R
C6E C 0.3223(19) -0.3044(11) 0.0985(2) 0.042(3) Uani 1 1 d .
H6E H 0.3445 -0.3794 0.0928 0.051 Uiso 1 1 calc R
C1F C 0.6391(15) -0.3679(9) 0.0587(2) 0.032(3) Uani 1 1 d .
C2F C 0.7710(19) -0.3893(11) 0.0771(2) 0.046(3) Uani 1 1 d .
H2F H 0.7903 -0.3357 0.0896 0.055 Uiso 1 1 calc R
C3F C 0.872(2) -0.4896(13) 0.0766(3) 0.059(4) Uani 1 1 d .
H3F H 0.9578 -0.5058 0.0894 0.071 Uiso 1 1 calc R
C4F C 0.852(2) -0.5680(13) 0.0577(3) 0.067(5) Uani 1 1 d .
H4F H 0.9272 -0.6345 0.0569 0.080 Uiso 1 1 calc R
C5F C 0.718(2) -0.5444(12) 0.0405(3) 0.062(4) Uani 1 1 d .
H5F H 0.6967 -0.5984 0.0281 0.075 Uiso 1 1 calc R
C6F C 0.613(2) -0.4451(10) 0.0404(2) 0.046(3) Uani 1 1 d .
H6F H 0.5246 -0.4306 0.0279 0.055 Uiso 1 1 calc R
C1S C 0.688(3) 0.824(2) 0.1407(3) 0.102(8) Uani 1 1 d .
H1S1 H 0.7787 0.8516 0.1287 0.122 Uiso 1 1 calc R
H1S2 H 0.5647 0.8149 0.1325 0.122 Uiso 1 1 calc R
Cl1A Cl 0.7616(8) 0.6921(7) 0.15129(15) 0.157(3) Uani 1 1 d .
Cl2A Cl 0.6657(11) 0.9265(8) 0.16306(11) 0.153(3) Uani 1 1 d .

loop_
_atom_site_aniso_label
_atom_site_aniso_U_11
_atom_site_aniso_U_22
_atom_site_aniso_U_33
_atom_site_aniso_U_23
_atom_site_aniso_U_13
_atom_site_aniso_U_12
Au1 0.0362(3) 0.0342(3) 0.0363(3) 0.0006(2) 0.0036(2) -0.0035(2)
Au1A 0.0387(3) 0.0386(3) 0.0352(3) -0.0018(2) 0.0085(2) -0.0039(2)
P1 0.0345(17) 0.0321(16) 0.0319(16) 0.0024(13) 0.0040(13) -0.0027(13)
P1A 0.0382(18) 0.0377(17) 0.0342(17) 0.0016(13) 0.0087(14) -0.0031(14)
C1 0.028(6) 0.031(6) 0.026(6) 0.007(5) 0.004(5) 0.003(5)
C2 0.060(9) 0.029(6) 0.037(7) -0.001(5) 0.016(6) 0.005(6)
C3 0.033(7) 0.038(7) 0.043(7) 0.006(5) 0.021(6) 0.007(5)
C4 0.037(7) 0.034(7) 0.066(9) 0.004(6) 0.019(6) -0.013(6)
C5 0.021(6) 0.040(7) 0.066(9) 0.009(7) 0.006(6) -0.015(5)
C6 0.034(7) 0.043(7) 0.049(8) 0.004(6) -0.001(6) -0.006(6)
C7 0.037(7) 0.035(7) 0.053(8) -0.003(6) -0.016(6) -0.006(6)
C8 0.037(7) 0.040(7) 0.030(6) 0.011(5) 0.004(5) 0.002(6)
C9 0.033(7) 0.048(7) 0.032(6) 0.003(6) 0.010(5) -0.010(6)
C10 0.025(6) 0.025(6) 0.048(7) -0.003(5) 0.005(5) 0.000(5)
C11 0.027(6) 0.032(6) 0.024(6) 0.012(5) 0.006(5) 0.005(5)
C12 0.038(7) 0.042(7) 0.029(6) 0.015(5) 0.007(5) 0.003(6)
C13 0.026(6) 0.034(6) 0.041(7) 0.007(5) -0.003(5) -0.005(5)
C14 0.030(6) 0.033(6) 0.024(6) 0.004(5) 0.004(5) 0.006(5)
C15 0.029(6) 0.028(6) 0.036(6) 0.009(5) -0.002(5) -0.006(5)
C16 0.029(6) 0.031(6) 0.025(6) 0.009(5) 0.001(5) -0.002(5)
C1A 0.049(8) 0.038(7) 0.025(6) -0.001(5) -0.008(5) -0.007(6)
C2A 0.047(8) 0.063(9) 0.036(7) 0.004(6) 0.014(6) 0.001(7)
C3A 0.049(8) 0.066(10) 0.041(8) -0.020(7) 0.011(6) 0.003(7)
C4A 0.041(8) 0.042(8) 0.076(10) -0.024(7) -0.014(7) 0.009(6)
C5A 0.045(9) 0.044(8) 0.069(10) 0.010(7) -0.006(7) -0.010(7)
C6A 0.031(7) 0.040(7) 0.076(10) 0.005(7) -0.012(7) -0.009(6)
C1B 0.041(7) 0.035(6) 0.036(7) 0.007(5) 0.008(5) 0.002(6)
C2B 0.035(7) 0.059(8) 0.033(7) -0.002(6) 0.005(5) 0.008(6)
C3B 0.062(9) 0.071(9) 0.022(6) -0.015(6) -0.003(6) 0.005(8)
C4B 0.055(9) 0.066(9) 0.044(8) -0.005(7) -0.008(7) -0.005(8)
C5B 0.051(9) 0.045(8) 0.062(9) 0.002(7) -0.014(7) 0.008(7)
C6B 0.049(8) 0.036(7) 0.055(8) -0.015(6) 0.008(7) -0.005(6)
C1C 0.035(7) 0.029(6) 0.042(7) 0.000(5) 0.005(6) -0.004(5)
C2C 0.048(8) 0.044(8) 0.053(8) 0.004(6) 0.006(7) -0.009(6)
C3C 0.053(9) 0.045(8) 0.077(11) 0.016(8) 0.013(8) -0.011(7)
C4C 0.062(10) 0.034(7) 0.076(11) -0.003(7) 0.022(8) -0.006(7)
C5C 0.058(9) 0.043(8) 0.075(10) -0.007(7) 0.002(8) -0.019(7)
C6C 0.049(8) 0.047(8) 0.049(8) -0.002(6) 0.006(7) -0.007(7)
C1D 0.043(7) 0.033(6) 0.031(6) 0.003(5) 0.006(5) 0.005(5)
C2D 0.042(7) 0.042(7) 0.039(7) -0.003(6) 0.003(6) 0.005(6)
C3D 0.058(9) 0.059(9) 0.037(7) 0.005(6) 0.003(7) -0.004(7)
C4D 0.057(9) 0.066(9) 0.039(8) -0.003(7) 0.001(7) 0.022(8)
C5D 0.056(9) 0.055(9) 0.047(8) -0.005(7) 0.005(7) -0.012(7)
C6D 0.061(9) 0.047(8) 0.042(8) 0.003(6) 0.005(7) -0.005(7)
C1E 0.032(6) 0.041(7) 0.022(6) 0.006(5) 0.001(5) -0.005(5)
C2E 0.041(7) 0.046(7) 0.024(6) 0.001(5) 0.010(5) 0.005(6)
C3E 0.057(9) 0.043(7) 0.045(8) -0.008(6) -0.004(7) 0.027(7)
C4E 0.034(7) 0.064(9) 0.036(7) -0.002(6) 0.002(6) -0.001(6)
C5E 0.043(8) 0.051(8) 0.054(8) 0.016(7) 0.016(7) 0.000(6)
C6E 0.052(8) 0.037(7) 0.039(7) 0.007(5) 0.016(6) -0.001(6)
C1F 0.023(6) 0.026(6) 0.048(7) 0.005(5) 0.012(5) 0.003(5)
C2F 0.049(8) 0.039(7) 0.049(8) 0.016(6) -0.006(6) 0.008(6)
C3F 0.049(9) 0.054(9) 0.074(11) 0.013(8) 0.011(8) 0.011(7)
C4F 0.034(8) 0.044(9) 0.122(15) 0.025(9) 0.024(9) 0.018(7)
C5F 0.064(10) 0.042(8) 0.081(11) -0.003(8) 0.011(9) 0.013(7)
C6F 0.053(8) 0.033(7) 0.053(8) -0.004(6) 0.010(7) 0.002(6)
C1S 0.059(11) 0.20(2) 0.046(10) 0.044(12) 0.002(8) 0.044(13)
Cl1A 0.075(4) 0.208(7) 0.187(7) 0.131(6) 0.033(4) 0.010(4)
Cl2A 0.147(6) 0.236(9) 0.077(4) -0.004(5) -0.018(4) -0.053(6)

loop_
_atom_type_symbol
_atom_type_description
_atom_type_scat_dispersion_real
_atom_type_scat_dispersion_imag
_atom_type_scat_source
C C 0.0033 0.0016 'International Tables Vol C Tables 4.2.6.8 and 6.1.1.4'
H H 0.0000 0.0000 'International Tables Vol C Tables 4.2.6.8 and 6.1.1.4'
P P 0.1023 0.0942 'International Tables Vol C Tables 4.2.6.8 and 6.1.1.4'
Au Au -2.0133 8.8022 'International Tables Vol C Tables 4.2.6.8 and 6.1.1.4'
Cl Cl 0.1484 0.1585 'International Tables Vol C Tables 4.2.6.8 and 6.1.1.4'

loop_
_geom_angle_atom_site_label_1
_geom_angle_atom_site_label_2
_geom_angle_atom_site_label_3
_geom_angle
C1 Au1 P1 173.4(3)
C8 Au1A P1A 175.1(3)
C1D P1 C1E 104.3(5)
C1D P1 C1F 106.4(5)
C1E P1 C1F 106.9(5)
C1D P1 Au1 118.7(4)
C1E P1 Au1 109.3(4)
C1F P1 Au1 110.6(4)
C1C P1A C1A 104.6(6)
C1C P1A C1B 105.3(5)
C1A P1A C1B 105.1(5)
C1C P1A Au1A 114.4(4)
C1A P1A Au1A 116.0(4)
C1B P1A Au1A 110.5(4)
C11 C1 C2 117.7(10)
C11 C1 Au1 120.6(8)
C2 C1 Au1 121.4(8)
C3 C2 C1 122.3(11)
C2 C3 C12 121.7(11)
C5 C4 C12 120.6(11)
C4 C5 C13 121.7(11)
C7 C6 C13 120.7(11)
C8 C7 C6 122.0(12)
C7 C8 C14 118.7(11)
C7 C8 Au1A 120.3(9)
C14 C8 Au1A 120.7(8)
C10 C9 C14 122.2(11)
C9 C10 C11 122.0(10)
C1 C11 C15 120.1(10)
C1 C11 C10 122.5(10)
C15 C11 C10 117.4(10)
C15 C12 C3 116.9(11)
C15 C12 C4 120.3(11)
C3 C12 C4 122.7(11)
C6 C13 C16 118.8(11)
C6 C13 C5 122.4(11)
C16 C13 C5 118.8(11)
C9 C14 C8 122.2(10)
C9 C14 C16 118.5(10)
C8 C14 C16 119.3(10)
C12 C15 C11 121.3(11)
C12 C15 C16 117.9(10)
C11 C15 C16 120.9(10)
C13 C16 C15 120.7(10)
C13 C16 C14 120.3(10)
C15 C16 C14 119.0(10)
C2A C1A C6A 120.1(12)
C2A C1A P1A 122.2(10)
C6A C1A P1A 117.6(10)
C3A C2A C1A 119.8(13)
C4A C3A C2A 121.3(13)
C3A C4A C5A 120.0(13)
C4A C5A C6A 120.9(13)
C1A C6A C5A 117.8(13)
C2B C1B C6B 120.3(12)
C2B C1B P1A 122.7(9)
C6B C1B P1A 116.9(9)
C1B C2B C3B 121.5(12)
C2B C3B C4B 117.3(12)
C5B C4B C3B 121.4(13)
C4B C5B C6B 118.9(13)
C1B C6B C5B 120.4(12)
C6C C1C C2C 118.4(12)
C6C C1C P1A 118.4(9)
C2C C1C P1A 123.2(10)
C3C C2C C1C 120.0(13)
C4C C3C C2C 120.8(14)
C3C C4C C5C 120.1(14)
C6C C5C C4C 119.5(14)
C1C C6C C5C 121.1(13)
C6D C1D C2D 119.9(11)
C6D C1D P1 121.7(9)
C2D C1D P1 118.4(9)
C3D C2D C1D 121.0(12)
C2D C3D C4D 117.1(12)
C5D C4D C3D 122.7(14)
C4D C5D C6D 121.5(14)
C1D C6D C5D 117.9(12)
C6E C1E C2E 117.4(11)
C6E C1E P1 124.6(9)
C2E C1E P1 118.0(8)
C3E C2E C1E 121.9(11)
C2E C3E C4E 120.0(12)
C5E C4E C3E 119.7(12)
C4E C5E C6E 119.5(12)
C1E C6E C5E 121.4(12)
C6F C1F C2F 120.3(11)
C6F C1F P1 122.5(10)
C2F C1F P1 116.7(9)
C3F C2F C1F 119.0(13)
C2F C3F C4F 121.6(14)
C5F C4F C3F 117.2(13)
C4F C5F C6F 122.8(15)
C1F C6F C5F 119.1(14)
Cl2A C1S Cl1A 113.9(9)

loop_
_geom_bond_atom_site_label_1
_geom_bond_atom_site_label_2
_geom_bond_distance
Au1 C1 2.033(11)
Au1 P1 2.282(3)
Au1A C8 2.065(12)
Au1A P1A 2.285(3)
P1 C1D 1.801(12)
P1 C1E 1.809(11)
P1 C1F 1.829(11)
P1A C1C 1.812(12)
P1A C1A 1.824(13)
P1A C1B 1.835(12)
C1 C11 1.406(15)
C1 C2 1.407(16)
C2 C3 1.369(18)
C3 C12 1.414(17)
C4 C5 1.336(18)
C4 C12 1.425(17)
C5 C13 1.421(17)
C6 C7 1.397(18)
C6 C13 1.401(17)
C7 C8 1.375(16)
C8 C14 1.427(16)
C9 C10 1.349(16)
C9 C14 1.416(16)
C10 C11 1.432(15)
C11 C15 1.427(15)
C12 C15 1.410(16)
C13 C16 1.403(15)
C14 C16 1.436(15)
C15 C16 1.432(15)
C1A C2A 1.381(18)
C1A C6A 1.404(17)
C2A C3A 1.371(19)
C3A C4A 1.36(2)
C4A C5A 1.36(2)
C5A C6A 1.409(19)
C1B C2B 1.352(17)
C1B C6B 1.375(17)
C2B C3B 1.378(17)
C3B C4B 1.41(2)
C4B C5B 1.361(19)
C5B C6B 1.386(18)
C1C C6C 1.370(18)
C1C C2C 1.405(17)
C2C C3C 1.375(19)
C3C C4C 1.35(2)
C4C C5C 1.39(2)
C5C C6C 1.374(18)
C1D C6D 1.382(18)
C1D C2D 1.425(16)
C2D C3D 1.384(18)
C3D C4D 1.39(2)
C4D C5D 1.346(19)
C5D C6D 1.400(19)
C1E C6E 1.371(16)
C1E C2E 1.388(16)
C2E C3E 1.381(17)
C3E C4E 1.381(18)
C4E C5E 1.368(19)
C5E C6E 1.416(17)
C1F C6F 1.359(17)
C1F C2F 1.390(17)
C2F C3F 1.367(18)
C3F C4F 1.39(2)
C4F C5F 1.36(2)
C5F C6F 1.371(18)
C1S Cl2A 1.72(2)
C1S Cl1A 1.72(2)
